data_4111926
loop_
_publ_author_name
'Devarajulu Sureshkumar'
'Srinivasa Murthy Koutha'
'Srinivasan Chandrasekaran'

_publ_section_title
;
 Chemistry of Tetrathiomolybdate: Aziridine Ring Opening Reactions and
 Facile Synthesis of Interesting Sulfur Heterocycles
;
_journal_name_full 'Journal of the American Chemical Society'
_journal_page_first 12760
_journal_page_last 12761
_journal_paper_doi 10.1021/ja052969z
_journal_volume 127
_journal_year 2005
_chemical_compound_source 'see text'
_chemical_formula_moiety 'C12 H17 N O2 S2'
_chemical_formula_sum 'C12 H17 N O2 S2'
_chemical_formula_weight 271.41
_chemical_melting_point 386
_chemical_name_common 'Tetrahydro aminothiephene'
_chemical_name_systematic
;
N1-[(3S*)-3-methyltetrahydro-3-thiophenyl]-4-methyl-1-benzenesulfonamide
;
_space_group_IT_number 14
_symmetry_cell_setting monoclinic
_symmetry_Int_Tables_number 14
_symmetry_space_group_name_Hall '-P 2yn'
_symmetry_space_group_name_H-M 'P 1 21/n 1'
_atom_sites_solution_hydrogens geom
_atom_sites_solution_primary direct
_atom_sites_solution_secondary difmap
_cell_angle_alpha 90
_cell_angle_beta 94.225(4)
_cell_angle_gamma 90
_cell_formula_units_Z 4
_cell_length_a 10.100(2)
_cell_length_b 6.3264(13)
_cell_length_c 20.753(4)
_cell_measurement_reflns_used 600
_cell_measurement_temperature 296(2)
_cell_measurement_theta_max 25.00
_cell_measurement_theta_min 1.97
_cell_volume 1322.4(5)
_computing_cell_refinement SMART
_computing_data_collection 'SMART (Bruker, 1998)'
_computing_data_reduction 'SAINT (Bruker, 1998)'
_computing_molecular_graphics 'Ortep-3 for Windows (Farrugia, 1997) and CAMERON (Watkin et al., 1993)'
_computing_publication_material 'PLATON (Spek, 2003)'
_computing_structure_refinement 'SHELXL-97 (Sheldrick, 1997)'
_computing_structure_solution 'SIR92 (Altomare et al., 1993)'
_diffrn_ambient_temperature 296(2)
_diffrn_measured_fraction_theta_full 1.000
_diffrn_measured_fraction_theta_max 1.000
_diffrn_measurement_device_type 'Bruker SMART CCD area detector'
_diffrn_measurement_method '\f and \w scans'
_diffrn_radiation_monochromator graphite
_diffrn_radiation_source 'fine-focus sealed tube'
_diffrn_radiation_type MoK\a
_diffrn_radiation_wavelength 0.71073
_diffrn_reflns_av_R_equivalents 0.0186
_diffrn_reflns_av_sigmaI/netI 0.0170
_diffrn_reflns_limit_h_max 12
_diffrn_reflns_limit_h_min -12
_diffrn_reflns_limit_k_max 7
_diffrn_reflns_limit_k_min -7
_diffrn_reflns_limit_l_max 24
_diffrn_reflns_limit_l_min -24
_diffrn_reflns_number 9078
_diffrn_reflns_reduction_process ' ?'
_diffrn_reflns_theta_full 25.00
_diffrn_reflns_theta_max 25.00
_diffrn_reflns_theta_min 1.97
_exptl_absorpt_coefficient_mu 0.392
_exptl_absorpt_correction_T_max 0.9655
_exptl_absorpt_correction_T_min 0.9034
_exptl_absorpt_correction_type multi-scan
_exptl_absorpt_process_details '(SADABS; Sheldrick, 1997)'
_exptl_crystal_colour colorless
_exptl_crystal_density_diffrn 1.363
_exptl_crystal_density_method 'Not Measured'
_exptl_crystal_description block
_exptl_crystal_F_000 576
_exptl_crystal_size_max 0.24
_exptl_crystal_size_mid 0.14
_exptl_crystal_size_min 0.09
_refine_diff_density_max 0.811
_refine_diff_density_min -0.843
_refine_diff_density_rms 0.099
_refine_ls_extinction_method none
_refine_ls_goodness_of_fit_ref 1.096
_refine_ls_hydrogen_treatment constr
_refine_ls_matrix_type full
_refine_ls_number_parameters 156
_refine_ls_number_reflns 2324
_refine_ls_number_restraints 0
_refine_ls_restrained_S_all 1.096
_refine_ls_R_factor_all 0.0808
_refine_ls_R_factor_gt 0.0754
_refine_ls_shift/su_max 0.000
_refine_ls_shift/su_mean 0.000
_refine_ls_structure_factor_coef Fsqd
_refine_ls_weighting_details 'calc w=1/[\s^2^(Fo^2^)+(0.1469P)^2^+1.5500P] where P=(Fo^2^+2Fc^2^)/3'
_refine_ls_weighting_scheme calc
_refine_ls_wR_factor_gt 0.2323
_refine_ls_wR_factor_ref 0.2373
_reflns_number_gt 2037
_reflns_number_total 2324
_reflns_threshold_expression I>2sigma(I)
_cod_data_source_file ja052969zsi20050506_083554_04.cif
_cod_data_source_block compound10
_cod_original_sg_symbol_H-M 'P 21/n'
_cod_database_code 4111926

loop_
_symmetry_equiv_pos_site_id
_symmetry_equiv_pos_as_xyz
1 x,y,z
2 1/2-x,1/2+y,1/2-z
3 -x,-y,-z
4 1/2+x,1/2-y,1/2+z

loop_
_atom_site_label
_atom_site_type_symbol
_atom_site_fract_x
_atom_site_fract_y
_atom_site_fract_z
_atom_site_U_iso_or_equiv
_atom_site_adp_type
_atom_site_occupancy
_atom_site_symmetry_multiplicity
_atom_site_calc_flag
_atom_site_refinement_flags
S2 S 1.08785(9) 0.79550(14) 0.21707(4) 0.0430(4) Uani 1 1 d .
S1 S 1.1020(2) 0.6880(3) 0.43795(9) 0.1113(8) Uani 1 1 d .
N1 N 1.0890(3) 0.6717(4) 0.28464(14) 0.0377(7) Uani 1 1 d .
H1 H 1.1643 0.6255 0.3009 0.045 Uiso 1 1 calc R
O1 O 1.2247(3) 0.8151(5) 0.20471(15) 0.0631(9) Uani 1 1 d .
O2 O 1.0074(3) 0.9800(4) 0.22063(14) 0.0623(9) Uani 1 1 d .
C6 C 1.0140(4) 0.6347(6) 0.15495(17) 0.0416(8) Uani 1 1 d .
C7 C 0.9067(4) 0.7107(7) 0.11629(19) 0.0515(10) Uani 1 1 d .
H15 H 0.8731 0.8452 0.1230 0.062 Uiso 1 1 calc R
C4 C 0.9708(4) 0.6300(7) 0.32168(17) 0.0447(9) Uani 1 1 d .
C1 C 1.0238(5) 0.5044(7) 0.3812(2) 0.0598(11) Uani 1 1 d .
H11A H 1.0875 0.3995 0.3691 0.072 Uiso 1 1 calc R
H10B H 0.9515 0.4322 0.4003 0.072 Uiso 1 1 calc R
C12 C 1.0650(4) 0.4368(7) 0.14400(19) 0.0515(10) Uani 1 1 d .
H16 H 1.1385 0.3874 0.1691 0.062 Uiso 1 1 calc R
C11 C 1.0057(5) 0.3132(7) 0.0954(2) 0.0578(11) Uani 1 1 d .
H18 H 1.0395 0.1792 0.0883 0.069 Uiso 1 1 calc R
C10 C 0.8319(6) 0.2461(11) 0.0052(2) 0.0765(15) Uani 1 1 d .
H20A H 0.8516 0.1006 0.0150 0.092 Uiso 1 1 calc R
H21B H 0.8647 0.2820 -0.0357 0.092 Uiso 1 1 calc R
H19C H 0.7375 0.2672 0.0031 0.092 Uiso 1 1 calc R
C9 C 0.8970(4) 0.3840(8) 0.05698(18) 0.0544(11) Uani 1 1 d .
C8 C 0.8506(4) 0.5838(8) 0.06771(19) 0.0568(11) Uani 1 1 d .
H17 H 0.7792 0.6350 0.0414 0.068 Uiso 1 1 calc R
C3 C 0.9237(5) 0.8351(9) 0.3501(2) 0.0720(15) Uani 1 1 d .
H9A H 0.8367 0.8153 0.3661 0.086 Uiso 1 1 calc R
H6B H 0.9169 0.9439 0.3171 0.086 Uiso 1 1 calc R
C5 C 0.8634(5) 0.5129(13) 0.2820(3) 0.091(2) Uani 1 1 d .
H13A H 0.8347 0.5958 0.2449 0.110 Uiso 1 1 calc R
H12B H 0.7897 0.4884 0.3077 0.110 Uiso 1 1 calc R
H14C H 0.8975 0.3800 0.2683 0.110 Uiso 1 1 calc R
C2 C 1.0288(5) 0.9060(7) 0.4084(3) 0.0709(14) Uani 1 1 d .
H8A H 0.9835 0.9778 0.4418 0.085 Uiso 1 1 calc R
H7B H 1.0942 1.0015 0.3927 0.085 Uiso 1 1 calc R

loop_
_atom_site_aniso_label
_atom_site_aniso_U_11
_atom_site_aniso_U_22
_atom_site_aniso_U_33
_atom_site_aniso_U_23
_atom_site_aniso_U_13
_atom_site_aniso_U_12
S2 0.0476(6) 0.0388(6) 0.0426(6) 0.0047(4) 0.0046(4) -0.0097(4)
S1 0.1452(19) 0.1117(15) 0.0720(10) 0.0096(9) -0.0254(11) -0.0135(11)
N1 0.0337(14) 0.0401(15) 0.0392(15) 0.0036(12) 0.0021(12) 0.0012(11)
O1 0.0559(18) 0.075(2) 0.0600(17) -0.0008(15) 0.0131(14) -0.0288(15)
O2 0.092(2) 0.0380(15) 0.0565(17) 0.0071(12) 0.0009(15) 0.0031(14)
C6 0.0426(19) 0.0444(19) 0.0382(18) 0.0055(15) 0.0060(14) -0.0053(15)
C7 0.046(2) 0.060(3) 0.049(2) 0.0071(18) 0.0053(17) 0.0036(18)
C4 0.0390(18) 0.052(2) 0.0434(19) 0.0024(16) 0.0084(15) -0.0034(16)
C1 0.073(3) 0.053(2) 0.056(2) 0.015(2) 0.020(2) 0.004(2)
C12 0.055(2) 0.050(2) 0.048(2) 0.0048(17) -0.0069(17) 0.0003(18)
C11 0.074(3) 0.049(2) 0.050(2) 0.0009(18) 0.006(2) -0.004(2)
C10 0.083(4) 0.094(4) 0.052(3) -0.007(3) 0.000(2) -0.030(3)
C9 0.054(2) 0.072(3) 0.0374(19) 0.0022(19) 0.0071(16) -0.020(2)
C8 0.045(2) 0.080(3) 0.044(2) 0.011(2) -0.0038(16) -0.001(2)
C3 0.074(3) 0.080(3) 0.066(3) 0.018(2) 0.028(2) 0.039(3)
C5 0.062(3) 0.141(6) 0.072(3) -0.004(3) 0.015(2) -0.052(4)
C2 0.083(3) 0.043(2) 0.087(3) -0.037(2) 0.009(3) -0.003(2)

loop_
_atom_type_symbol
_atom_type_description
_atom_type_scat_dispersion_real
_atom_type_scat_dispersion_imag
_atom_type_scat_source
S S 0.1246 0.1234 'International Tables Vol C Tables 4.2.6.8 and 6.1.1.4'
O O 0.0106 0.0060 'International Tables Vol C Tables 4.2.6.8 and 6.1.1.4'
N N 0.0061 0.0033 'International Tables Vol C Tables 4.2.6.8 and 6.1.1.4'
H H 0.0000 0.0000 'International Tables Vol C Tables 4.2.6.8 and 6.1.1.4'
C C 0.0033 0.0016 'International Tables Vol C Tables 4.2.6.8 and 6.1.1.4'

loop_
_geom_angle_atom_site_label_1
_geom_angle_atom_site_label_2
_geom_angle_atom_site_label_3
_geom_angle
O2 S2 O1 120.0(2)
O2 S2 N1 108.74(17)
O1 S2 N1 104.72(17)
O2 S2 C6 107.36(18)
O1 S2 C6 106.32(18)
N1 S2 C6 109.42(16)
C2 S1 C1 97.7(2)
C4 N1 S2 125.6(2)
C4 N1 H1 117.2
S2 N1 H1 117.2
C12 C6 C7 120.3(4)
C12 C6 S2 120.1(3)
C7 C6 S2 119.5(3)
C8 C7 C6 118.9(4)
C8 C7 H15 120.6
C6 C7 H15 120.6
N1 C4 C5 112.2(3)
N1 C4 C3 109.6(3)
C5 C4 C3 113.5(4)
N1 C4 C1 105.2(3)
C5 C4 C1 112.3(4)
C3 C4 C1 103.4(3)
C4 C1 S1 107.7(3)
C4 C1 H11A 110.2
S1 C1 H11A 110.2
C4 C1 H10B 110.2
S1 C1 H10B 110.2
H11A C1 H10B 108.5
C11 C12 C6 119.3(4)
C11 C12 H16 120.4
C6 C12 H16 120.4
C12 C11 C9 121.5(4)
C12 C11 H18 119.3
C9 C11 H18 119.3
C9 C10 H20A 109.5
C9 C10 H21B 109.5
H20A C10 H21B 109.5
C9 C10 H19C 109.5
H20A C10 H19C 109.5
H21B C10 H19C 109.5
C8 C9 C11 118.1(4)
C8 C9 C10 121.0(4)
C11 C9 C10 120.9(5)
C9 C8 C7 121.9(4)
C9 C8 H17 119.0
C7 C8 H17 119.0
C4 C3 C2 108.7(3)
C4 C3 H9A 109.9
C2 C3 H9A 109.9
C4 C3 H6B 109.9
C2 C3 H6B 109.9
H9A C3 H6B 108.3
C4 C5 H13A 109.5
C4 C5 H12B 109.5
H13A C5 H12B 109.5
C4 C5 H14C 109.5
H13A C5 H14C 109.5
H12B C5 H14C 109.5
C3 C2 S1 107.2(3)
C3 C2 H8A 110.3
S1 C2 H8A 110.3
C3 C2 H7B 110.3
S1 C2 H7B 110.3
H8A C2 H7B 108.5

loop_
_geom_bond_atom_site_label_1
_geom_bond_atom_site_label_2
_geom_bond_distance
S2 O2 1.427(3)
S2 O1 1.430(3)
S2 N1 1.606(3)
S2 C6 1.764(4)
S1 C2 1.660(6)
S1 C1 1.795(5)
N1 C4 1.490(4)
N1 H1 0.8600
C6 C12 1.378(6)
C6 C7 1.387(5)
C7 C8 1.378(6)
C7 H15 0.9300
C4 C5 1.507(6)
C4 C3 1.516(6)
C4 C1 1.532(5)
C1 H11A 0.9700
C1 H10B 0.9700
C12 C11 1.377(6)
C12 H16 0.9300
C11 C9 1.383(6)
C11 H18 0.9300
C10 C9 1.499(6)
C10 H20A 0.9600
C10 H21B 0.9600
C10 H19C 0.9600
C9 C8 1.372(7)
C8 H17 0.9300
C3 C2 1.615(7)
C3 H9A 0.9700
C3 H6B 0.9700
C5 H13A 0.9600
C5 H12B 0.9600
C5 H14C 0.9600
C2 H8A 0.9700
C2 H7B 0.9700

loop_
_geom_torsion_atom_site_label_1
_geom_torsion_atom_site_label_2
_geom_torsion_atom_site_label_3
_geom_torsion_atom_site_label_4
_geom_torsion
O2 S2 N1 C4 44.5(3)
O1 S2 N1 C4 173.9(3)
C6 S2 N1 C4 -72.5(3)
O2 S2 C6 C12 -174.8(3)
O1 S2 C6 C12 55.6(3)
N1 S2 C6 C12 -57.0(3)
O2 S2 C6 C7 6.7(4)
O1 S2 C6 C7 -122.8(3)
N1 S2 C6 C7 124.6(3)
C12 C6 C7 C8 1.2(6)
S2 C6 C7 C8 179.6(3)
S2 N1 C4 C5 56.5(5)
S2 N1 C4 C3 -70.5(4)
S2 N1 C4 C1 178.9(3)
N1 C4 C1 S1 78.3(3)
C5 C4 C1 S1 -159.4(4)
C3 C4 C1 S1 -36.7(4)
C2 S1 C1 C4 19.8(4)
C7 C6 C12 C11 -1.8(6)
S2 C6 C12 C11 179.8(3)
C6 C12 C11 C9 0.6(6)
C12 C11 C9 C8 1.2(6)
C12 C11 C9 C10 -178.7(4)
C11 C9 C8 C7 -1.8(6)
C10 C9 C8 C7 178.1(4)
C6 C7 C8 C9 0.7(6)
N1 C4 C3 C2 -71.9(4)
C5 C4 C3 C2 161.9(4)
C1 C4 C3 C2 39.9(5)
C4 C3 C2 S1 -26.9(5)
C1 S1 C2 C3 3.7(4)
